data_9011471
loop_
_publ_author_name
'Stergiou, A. C.'
'Rentzeperis, P. J.'

_publ_section_title
;
 The crystal structure of arsenic selenide, As2Se3
;
_journal_name_full 'Zeitschrift fur Kristallographie'
_journal_page_first 185
_journal_page_last 191
_journal_volume 173
_journal_year 1985
_chemical_compound_source Synthetic
_chemical_formula_sum 'As2 Se3'
_chemical_name_mineral Laphamite
_space_group_IT_number 14
_symmetry_space_group_name_Hall '-P 2yn'
_symmetry_space_group_name_H-M 'P 1 21/n 1'
_cell_angle_alpha 90
_cell_angle_beta 90.458
_cell_angle_gamma 90
_cell_length_a 12.0774
_cell_length_b 9.9037
_cell_length_c 4.2835
_cell_formula_units_Z 4
_cell_volume 512.337
_database_code_amcsd 0010945
_exptl_crystal_density_diffrn 5.014
_cod_database_code 9011471

loop_
_space_group_symop_operation_xyz
x,y,z
1/2+x,1/2-y,1/2+z
1/2-x,1/2+y,1/2-z
-x,-y,-z

loop_
_atom_site_aniso_label
_atom_site_aniso_U_11
_atom_site_aniso_U_22
_atom_site_aniso_U_33
_atom_site_aniso_U_12
_atom_site_aniso_U_13
_atom_site_aniso_U_23
As1 0.01490 0.01840 0.01820 0.00060 0.00010 -0.00110
As2 0.01590 0.01640 0.01830 -0.00110 -0.00130 -0.00090
Se1 0.01720 0.01440 0.02320 0.00190 0.00190 0.00030
Se2 0.02010 0.01590 0.02360 -0.00270 -0.00310 -0.00020
Se3 0.01430 0.02050 0.01930 -0.00060 -0.00050 -0.00050

loop_
_atom_site_label
_atom_site_fract_x
_atom_site_fract_y
_atom_site_fract_z
_atom_site_U_iso_or_equiv
As1 0.23620 0.19670 0.11130 0.01608
As2 0.01080 0.32530 -0.38100 0.01494
Se1 0.09770 0.11820 0.47260 0.01748
Se2 0.15340 0.41040 -0.02570 0.01874
Se3 0.37850 0.29810 0.44360 0.01634

loop_
_cod_related_entry_id
_cod_related_entry_database
_cod_related_entry_code
1 AMCSD 0010945
